data_2217208
loop_
_publ_author_name
'Liu, Fu-Chen'
'Ouyang, Jie'

_publ_section_title
;
 Poly[di-\m~3~-azido-\m~2~-4,4'-bipyridine-dicopper(I)]
;
_journal_coeditor_code NC2073
_journal_issue 1
_journal_name_full 'Acta Crystallographica Section E'
_journal_page_first m6
_journal_page_last m6
_journal_paper_doi 10.1107/S1600536807061569
_journal_volume 64
_journal_year 2008
_chemical_formula_iupac '[Cu2 (N3)2 (C10 H8 N2)]'
_chemical_formula_moiety 'C10 H8 Cu2 N8'
_chemical_formula_sum 'C10 H8 Cu2 N8'
_chemical_formula_weight 367.32
_chemical_name_systematic
;
Poly[di-\m~3~-azido-\m~2~-4,4'-bipyridine-dicopper(I)]
;
_space_group_IT_number 14
_symmetry_cell_setting monoclinic
_symmetry_space_group_name_Hall '-P 2yn'
_symmetry_space_group_name_H-M 'P 1 21/n 1'
_atom_sites_solution_hydrogens geom
_atom_sites_solution_primary direct
_atom_sites_solution_secondary difmap
_cell_angle_alpha 90.00
_cell_angle_beta 112.53(3)
_cell_angle_gamma 90.00
_cell_formula_units_Z 2
_cell_length_a 8.8107(18)
_cell_length_b 8.0616(16)
_cell_length_c 9.2636(19)
_cell_measurement_reflns_used 5570
_cell_measurement_temperature 293(2)
_cell_measurement_theta_max 27.52
_cell_measurement_theta_min 3.47
_cell_volume 607.8(3)
_computing_cell_refinement 'SMART (Bruker, 1998)'
_computing_data_collection 'SMART (Bruker, 1998)'
_computing_data_reduction 'SHELXTL (Bruker, 1998)'
_computing_molecular_graphics 'SHELXTL (Bruker, 1998)'
_computing_publication_material 'SHELXTL (Bruker, 1998)'
_computing_structure_refinement 'SHELXL97(Sheldrick, 1997)'
_computing_structure_solution 'SHELXS97 (Sheldrick, 1997)'
_diffrn_ambient_temperature 293(2)
_diffrn_detector_area_resol_mean 0
_diffrn_measured_fraction_theta_full 0.999
_diffrn_measured_fraction_theta_max 0.999
_diffrn_measurement_device_type 'Bruker P4'
_diffrn_measurement_method '\w scans'
_diffrn_radiation_monochromator graphite
_diffrn_radiation_source 'fine-focus sealed tube'
_diffrn_radiation_type MoK\a
_diffrn_radiation_wavelength 0.71073
_diffrn_reflns_av_R_equivalents 0.0340
_diffrn_reflns_av_sigmaI/netI 0.0277
_diffrn_reflns_limit_h_max 11
_diffrn_reflns_limit_h_min -11
_diffrn_reflns_limit_k_max 10
_diffrn_reflns_limit_k_min -10
_diffrn_reflns_limit_l_max 12
_diffrn_reflns_limit_l_min -12
_diffrn_reflns_number 6162
_diffrn_reflns_theta_full 27.48
_diffrn_reflns_theta_max 27.48
_diffrn_reflns_theta_min 3.47
_diffrn_standards_decay_% 0
_diffrn_standards_interval_count 0
_diffrn_standards_number 0
_exptl_absorpt_coefficient_mu 3.500
_exptl_absorpt_correction_T_max 0.501
_exptl_absorpt_correction_T_min 0.456
_exptl_absorpt_correction_type multi-scan
_exptl_absorpt_process_details '(SADABS; Bruker, 1998)'
_exptl_crystal_colour red
_exptl_crystal_density_diffrn 2.007
_exptl_crystal_density_method 'not measured'
_exptl_crystal_description prism
_exptl_crystal_F_000 364
_exptl_crystal_size_max 0.24
_exptl_crystal_size_mid 0.22
_exptl_crystal_size_min 0.20
_refine_diff_density_max 0.312
_refine_diff_density_min -0.275
_refine_ls_extinction_method none
_refine_ls_goodness_of_fit_ref 1.143
_refine_ls_hydrogen_treatment constr
_refine_ls_matrix_type full
_refine_ls_number_parameters 91
_refine_ls_number_reflns 1391
_refine_ls_number_restraints 0
_refine_ls_restrained_S_all 1.143
_refine_ls_R_factor_all 0.0478
_refine_ls_R_factor_gt 0.0350
_refine_ls_shift/su_max 0.000
_refine_ls_shift/su_mean 0.000
_refine_ls_structure_factor_coef Fsqd
_refine_ls_weighting_details 'calc w=1/[\s^2^(Fo^2^)+(0.0275P)^2^+0.2141P] where P=(Fo^2^+2Fc^2^)/3'
_refine_ls_weighting_scheme calc
_refine_ls_wR_factor_gt 0.0695
_refine_ls_wR_factor_ref 0.0735
_reflns_number_gt 1163
_reflns_number_total 1391
_reflns_threshold_expression >2sigma(I)
_cod_data_source_file nc2073.cif
_cod_data_source_block I
_cod_original_cell_volume 607.7(2)
_cod_original_sg_symbol_H-M 'P 2(1)/n'
_cod_database_code 2217208
_cod_database_fobs_code 2217208

loop_
_symmetry_equiv_pos_as_xyz
'x, y, z'
'-x+1/2, y+1/2, -z+1/2'
'-x, -y, -z'
'x-1/2, -y-1/2, z-1/2'

loop_
_atom_site_type_symbol
_atom_site_label
_atom_site_fract_x
_atom_site_fract_y
_atom_site_fract_z
_atom_site_U_iso_or_equiv
_atom_site_adp_type
_atom_site_calc_flag
_atom_site_refinement_flags
_atom_site_occupancy
Cu Cu1 0.43386(4) 0.13310(4) 0.37825(4) 0.04726(15) Uani d . 1
N N1 0.6334(2) 0.2628(3) 0.4012(2) 0.0364(5) Uani d . 1
N N2 0.2044(3) 0.1876(3) 0.3036(3) 0.0514(6) Uani d . 1
N N3 0.1145(2) 0.2903(3) 0.2295(2) 0.0342(5) Uani d . 1
N N4 0.0161(3) 0.3872(3) 0.1542(3) 0.0412(5) Uani d . 1
C C1 0.6300(3) 0.4272(4) 0.3839(3) 0.0441(7) Uani d . 1
H H1A 0.5282 0.4796 0.3449 0.053 Uiso calc R 1
C C2 0.7694(3) 0.5243(3) 0.4207(3) 0.0406(6) Uani d . 1
H H2A 0.7598 0.6386 0.4069 0.049 Uiso calc R 1
C C3 0.9233(3) 0.4506(3) 0.4784(3) 0.0300(5) Uani d . 1
C C4 0.9264(3) 0.2788(3) 0.4954(3) 0.0411(6) Uani d . 1
H H4A 1.0263 0.2229 0.5336 0.049 Uiso calc R 1
C C5 0.7814(3) 0.1914(4) 0.4556(3) 0.0428(6) Uani d . 1
H H5A 0.7871 0.0768 0.4674 0.051 Uiso calc R 1

loop_
_atom_site_aniso_label
_atom_site_aniso_U_11
_atom_site_aniso_U_22
_atom_site_aniso_U_33
_atom_site_aniso_U_12
_atom_site_aniso_U_13
_atom_site_aniso_U_23
Cu1 0.0334(2) 0.0455(2) 0.0562(3) -0.00674(14) 0.00983(16) 0.00118(16)
N1 0.0340(11) 0.0380(13) 0.0349(11) -0.0035(9) 0.0106(9) 0.0023(9)
N2 0.0373(14) 0.0513(15) 0.0563(15) 0.0053(11) 0.0076(11) 0.0137(12)
N3 0.0310(11) 0.0382(12) 0.0320(11) -0.0059(10) 0.0105(9) -0.0034(10)
N4 0.0400(12) 0.0387(13) 0.0411(13) 0.0048(10) 0.0113(10) 0.0017(10)
C1 0.0300(14) 0.0388(15) 0.0554(17) 0.0020(12) 0.0073(12) 0.0065(13)
C2 0.0376(14) 0.0280(14) 0.0511(16) -0.0010(11) 0.0115(12) 0.0034(11)
C3 0.0332(13) 0.0335(14) 0.0256(12) -0.0019(10) 0.0139(10) 0.0015(10)
C4 0.0334(14) 0.0361(15) 0.0547(17) 0.0020(11) 0.0179(12) 0.0050(12)
C5 0.0408(15) 0.0316(14) 0.0577(18) -0.0031(12) 0.0209(13) 0.0060(12)

loop_
_atom_type_symbol
_atom_type_description
_atom_type_scat_dispersion_real
_atom_type_scat_dispersion_imag
_atom_type_scat_source
C C 0.0033 0.0016 'International Tables Vol C Tables 4.2.6.8 and 6.1.1.4'
H H 0.0000 0.0000 'International Tables Vol C Tables 4.2.6.8 and 6.1.1.4'
N N 0.0061 0.0033 'International Tables Vol C Tables 4.2.6.8 and 6.1.1.4'
O O 0.0106 0.0060 'International Tables Vol C Tables 4.2.6.8 and 6.1.1.4'
Cu Cu 0.3201 1.2651 'International Tables Vol C Tables 4.2.6.8 and 6.1.1.4'

loop_
_geom_angle_atom_site_label_1
_geom_angle_atom_site_label_2
_geom_angle_atom_site_label_3
_geom_angle_site_symmetry_1
_geom_angle_site_symmetry_3
_geom_angle
_geom_angle_publ_flag
N2 Cu1 N1 . . 133.23(10) y
N2 Cu1 N4 . 2_545 114.75(10) y
N1 Cu1 N4 . 2_545 106.83(9) y
N2 Cu1 N4 . 4_666 104.35(10) y
N1 Cu1 N4 . 4_666 91.66(9) y
N4 Cu1 N4 2_545 4_666 95.50(8) y
N2 Cu1 Cu1 . 3_656 119.05(8) ?
N1 Cu1 Cu1 . 3_656 102.88(7) ?
N4 Cu1 Cu1 2_545 3_656 52.04(6) ?
N4 Cu1 Cu1 4_666 3_656 43.46(6) ?
C1 N1 C5 . . 116.6(2) ?
C1 N1 Cu1 . . 122.16(17) ?
C5 N1 Cu1 . . 120.66(18) ?
N3 N2 Cu1 . . 139.1(2) ?
N2 N3 N4 . . 175.8(3) ?
N3 N4 Cu1 . 2 124.77(19) ?
N3 N4 Cu1 . 4_565 116.26(18) ?
Cu1 N4 Cu1 2 4_565 84.50(8) ?
N1 C1 C2 . . 123.7(2) ?
N1 C1 H1A . . 118.1 ?
C2 C1 H1A . . 118.1 ?
C1 C2 C3 . . 119.8(2) ?
C1 C2 H2A . . 120.1 ?
C3 C2 H2A . . 120.1 ?
C2 C3 C4 . . 116.3(2) ?
C2 C3 C3 . 3_766 121.9(3) ?
C4 C3 C3 . 3_766 121.8(3) ?
C5 C4 C3 . . 120.1(2) ?
C5 C4 H4A . . 119.9 ?
C3 C4 H4A . . 119.9 ?
N1 C5 C4 . . 123.5(3) ?
N1 C5 H5A . . 118.3 ?
C4 C5 H5A . . 118.3 ?

loop_
_geom_bond_atom_site_label_1
_geom_bond_atom_site_label_2
_geom_bond_site_symmetry_2
_geom_bond_distance
_geom_bond_publ_flag
Cu1 N2 . 1.920(2) y
Cu1 N1 . 1.986(2) y
Cu1 N4 2_545 2.077(2) y
Cu1 N4 4_666 2.381(2) y
Cu1 Cu1 3_656 3.0061(9) y
N1 C1 . 1.334(4) ?
N1 C5 . 1.335(3) ?
N2 N3 . 1.170(3) ?
N3 N4 . 1.177(3) ?
N4 Cu1 2 2.077(2) ?
N4 Cu1 4_565 2.381(2) ?
C1 C2 . 1.384(4) ?
C1 H1A . 0.9300 ?
C2 C3 . 1.387(4) ?
C2 H2A . 0.9300 ?
C3 C4 . 1.393(4) ?
C3 C3 3_766 1.485(5) ?
C4 C5 . 1.379(4) ?
C4 H4A . 0.9300 ?
C5 H5A . 0.9300 ?

loop_
_geom_torsion_atom_site_label_1
_geom_torsion_atom_site_label_2
_geom_torsion_atom_site_label_3
_geom_torsion_atom_site_label_4
_geom_torsion_site_symmetry_1
_geom_torsion_site_symmetry_4
_geom_torsion
N2 Cu1 N1 C1 . . 10.3(3)
N4 Cu1 N1 C1 2_545 . 162.5(2)
N4 Cu1 N1 C1 4_666 . -101.3(2)
Cu1 Cu1 N1 C1 3_656 . -143.69(19)
N2 Cu1 N1 C5 . . -179.0(2)
N4 Cu1 N1 C5 2_545 . -26.8(2)
N4 Cu1 N1 C5 4_666 . 69.5(2)
Cu1 Cu1 N1 C5 3_656 . 27.1(2)
N1 Cu1 N2 N3 . . 17.2(4)
N4 Cu1 N2 N3 2_545 . -133.4(3)
N4 Cu1 N2 N3 4_666 . 123.5(3)
Cu1 Cu1 N2 N3 3_656 . 167.9(3)
Cu1 N2 N3 N4 . . 165(4)
N2 N3 N4 Cu1 . 2 169(4)
N2 N3 N4 Cu1 . 4_565 -89(4)
C5 N1 C1 C2 . . -0.8(4)
Cu1 N1 C1 C2 . . 170.3(2)
N1 C1 C2 C3 . . 0.4(4)
C1 C2 C3 C4 . . 0.0(4)
C1 C2 C3 C3 . 3_766 -179.2(3)
C2 C3 C4 C5 . . 0.0(4)
C3 C3 C4 C5 3_766 . 179.3(3)
C1 N1 C5 C4 . . 0.9(4)
Cu1 N1 C5 C4 . . -170.4(2)
C3 C4 C5 N1 . . -0.5(4)
